data_9011948
loop_
_publ_author_name
'Donnay, G.'
'Preston, H.'

_publ_section_title
;
 Ewaldite, a new barium calcium carbonate II. Its crystal structure
 Note: unlocated carbonate group
;
_journal_name_full 'Tschermaks Mineralogische und Petrographische Mitteilungen'
_journal_page_first 201
_journal_page_last 212
_journal_volume 15
_journal_year 1971
_chemical_formula_sum 'C Ba Ca0.48 Ce0.2 K0.11 Na0.15 O3 Sr0.03 U0.02'
_chemical_name_mineral Ewaldite
_space_group_IT_number 186
_symmetry_space_group_name_Hall 'P 6c -2c'
_symmetry_space_group_name_H-M 'P 63 m c'
_cell_angle_alpha 90
_cell_angle_beta 90
_cell_angle_gamma 120
_cell_length_a 5.284
_cell_length_b 5.284
_cell_length_c 12.78
_cell_formula_units_Z 2
_cell_volume 309.020
_database_code_amcsd 0015637
_exptl_crystal_density_diffrn 2.791
_cod_original_formula_sum 'Ba Ca.48 Ce.2 Na.15 K.11 Sr.03 U.02 C O3'
_cod_database_code 9011948

loop_
_space_group_symop_operation_xyz
x,y,z
-x,-x+y,1/2+z
x-y,x,1/2+z
-y,-x,z
-y,x-y,z
x-y,-y,1/2+z
-x,-y,1/2+z
x,x-y,z
-x+y,-x,z
y,x,1/2+z
y,-x+y,1/2+z
-x+y,y,z

loop_
_atom_site_aniso_label
_atom_site_aniso_U_11
_atom_site_aniso_U_22
_atom_site_aniso_U_33
_atom_site_aniso_U_12
_atom_site_aniso_U_13
_atom_site_aniso_U_23
Ba 0.02533 0.02533 0.02090 0.01267 0.00000 0.00000
Ca 0.02558 0.02558 0.03027 0.01279 0.00000 0.00000
Ce 0.02558 0.02558 0.03027 0.01279 0.00000 0.00000
Na 0.02558 0.02558 0.03027 0.01279 0.00000 0.00000
K 0.02558 0.02558 0.03027 0.01279 0.00000 0.00000
Sr 0.02558 0.02558 0.03027 0.01279 0.00000 0.00000
U 0.02558 0.02558 0.03027 0.01279 0.00000 0.00000

loop_
_atom_site_label
_atom_site_fract_x
_atom_site_fract_y
_atom_site_fract_z
_atom_site_occupancy
_atom_site_U_iso_or_equiv
Ba 0.33333 0.66667 0.00000 1.00000 ?
Ca 0.33333 0.66667 0.30500 0.48000 ?
Ce 0.33333 0.66667 0.30500 0.20000 ?
Na 0.33333 0.66667 0.30500 0.15000 ?
K 0.33333 0.66667 0.30500 0.11000 ?
Sr 0.33333 0.66667 0.30500 0.03000 ?
U 0.33333 0.66667 0.30500 0.02000 ?
C 0.00000 0.00000 0.42200 1.00000 0.02913
O 0.13700 -0.13700 0.42500 1.00000 0.03420

loop_
_cod_related_entry_id
_cod_related_entry_database
_cod_related_entry_code
1 AMCSD 0015637
